data_9004976
loop_
_publ_author_name
'Makovicky, E.'
'Balic-Zunic T'
'Karanovic, L.'
'Poleti, D.'

_publ_section_title
;The crystal structure of kirkiite, Pb10Bi3As3S19 Locality: lead-zinc deposit
 of Aghios Philippos, near Kirki, in Thrace, Greece
;
_journal_issue 1
_journal_name_full 'The Canadian Mineralogist'
_journal_page_first 177
_journal_page_last 188
_journal_paper_doi 10.2113/gscanmin.44.1.177
_journal_volume 44
_journal_year 2006
_chemical_formula_sum 'As3.84 Bi2.16 Pb10 S19'
_chemical_name_mineral Kirkiite
_space_group_IT_number 11
_symmetry_space_group_name_Hall '-P 2yb'
_symmetry_space_group_name_H-M 'P 1 21/m 1'
_cell_angle_alpha 90
_cell_angle_beta 119.21
_cell_angle_gamma 90
_cell_length_a 8.621
_cell_length_b 26.03
_cell_length_c 8.810
_cell_formula_units_Z 2
_cell_volume 1725.603
_exptl_crystal_density_diffrn 6.583
_cod_depositor_comments
;
 Fixing _atom_site_label values from 'Sl' to 'S1'.

 Antanas Vaitkus
 2013-04-02
;
_cod_original_formula_sum 'Pb10 Bi2.16 As3.84 S19'
_cod_database_code 9004976

loop_
_symmetry_equiv_pos_as_xyz
x,y,z
x,1/2-y,z
-x,1/2+y,-z
-x,-y,-z

loop_
_atom_site_aniso_label
_atom_site_aniso_U_11
_atom_site_aniso_U_22
_atom_site_aniso_U_33
_atom_site_aniso_U_12
_atom_site_aniso_U_13
_atom_site_aniso_U_23
Pb1 0.03200 0.02500 0.04900 0.00300 0.02500 0.00300
Pb2 0.03900 0.02900 0.04300 0.00400 0.02600 -0.00200
Pb3 0.01400 0.02300 0.03800 0.00300 0.00600 0.00100
Pb4 0.01700 0.02100 0.04000 -0.00300 0.00700 0.00300
Bi4 0.01700 0.02100 0.04000 -0.00300 0.00700 0.00300
Pb5 0.05600 0.02600 0.06800 0.00000 0.04200 0.00000
Pb6 0.00900 0.02700 0.02700 0.00000 -0.01100 0.00000
Bi6 0.00900 0.02700 0.02700 0.00000 -0.01100 0.00000
Pb7 0.01100 0.03400 0.04300 0.00000 -0.00800 0.00000

loop_
_atom_site_label
_atom_site_fract_x
_atom_site_fract_y
_atom_site_fract_z
_atom_site_occupancy
_atom_site_U_iso_or_equiv
Pb1 0.74000 0.00260 0.23400 1.00000 0.03300
Pb2 0.58330 0.12250 0.42350 1.00000 0.03400
Pb3 0.07020 0.12613 0.90000 1.00000 0.02700
Pb4 0.57360 0.12606 0.90230 0.75000 0.02900
Bi4 0.57360 0.12606 0.90230 0.25000 0.02900
Pb5 0.93400 0.25000 0.11620 1.00000 0.04500
Pb6 0.90600 0.25000 0.56960 0.50000 0.02900
Bi6 0.90600 0.25000 0.56960 0.50000 0.02900
Pb7 0.40600 0.25000 0.56700 1.00000 0.03800
Bi1 0.24100 0.00210 0.23900 0.58000 0.01000
As1 0.27700 -0.00400 0.25900 0.42000 0.01400
As2 0.07400 0.12000 0.41600 1.00000 0.01400
As3 0.40800 0.28050 0.07300 0.50000 0.01900
S1 0.41200 0.06210 0.04400 1.00000 0.01200
S2 0.86800 0.05570 0.01600 1.00000 0.04600
S3 0.46900 0.05480 0.62300 1.00000 0.01900
S4 0.89700 0.05390 0.61500 1.00000 0.02500
S5 0.83000 0.16490 0.29200 1.00000 0.03200
S6 0.21300 0.16490 0.28100 1.00000 0.02300
S7 0.73900 0.18110 0.71900 1.00000 0.03700
S8 0.20700 0.16380 0.66900 1.00000 0.03300
S9 0.54800 0.25000 0.94400 1.00000 0.01400
S10 0.12000 0.25000 0.93000 1.00000 0.09000
S11 0.54800 0.25000 0.34300 1.00000 0.03600

_database_code_amcsd 0006074
